data_7220426
loop_
_publ_author_name
'Gao, Song'
'Fan, Ruiqing'
'Wang, Xinming'
'Qiang, Liangsheng'
'Wei, Liguo'
'Wang, Ping'
'Yang, Yulin'
'Wang, Yulei'
'Luan, Tianzhu'

_publ_section_title
;
 Multifunctional Zn(II)/Cd(II) Metal Complexes for Tunable Luminescence
 Properties and High Efficient Dye-Sensitized Solar Cells
;
_journal_name_full 'RSC Adv.'
_journal_paper_doi 10.1039/C5RA07160G
_journal_year 2015
_chemical_formula_moiety 'C20 H12 Cd N2 O4 '
_chemical_formula_sum 'C20 H12 Cd N2 O4'
_chemical_formula_weight 456.73
_chemical_name_systematic
; 
 ? 
;
_space_group_IT_number 15
_symmetry_cell_setting monoclinic
_symmetry_space_group_name_Hall '-C 2yc'
_symmetry_space_group_name_H-M 'C 1 2/c 1'
_atom_sites_solution_hydrogens geom
_atom_sites_solution_primary direct
_atom_sites_solution_secondary difmap
_audit_creation_method SHELXL-97
_audit_update_record
;
2015-03-24 deposited with the CCDC.
2015-05-07 downloaded from the CCDC.
;
_cell_angle_alpha 90.00
_cell_angle_beta 113.10(3)
_cell_angle_gamma 90.00
_cell_formula_units_Z 8
_cell_length_a 28.893(6)
_cell_length_b 8.2386(16)
_cell_length_c 15.421(3)
_cell_measurement_reflns_used 3876
_cell_measurement_temperature 293(2)
_cell_measurement_theta_max 27.48
_cell_measurement_theta_min 3.07
_cell_volume 3376.5(14)
_computing_cell_refinement 'Bruker SMART'
_computing_data_collection 'Bruker SMART'
_computing_data_reduction 'Bruker SAINT'
_computing_molecular_graphics SHELXP-97
_computing_publication_material SHELXTL
_computing_structure_refinement 'SHELXL-97 (Sheldrick, 1997)'
_computing_structure_solution 'SHELXS-97 (Sheldrick, 1997)'
_diffrn_ambient_temperature 293(2)
_diffrn_measured_fraction_theta_full 0.998
_diffrn_measured_fraction_theta_max 0.997
_diffrn_measurement_device_type 'Bruker Smart APEX CCD area detector'
_diffrn_measurement_method 'phi and omega scans'
_diffrn_radiation_monochromator graphite
_diffrn_radiation_source 'fine-focus sealed tube'
_diffrn_radiation_type MoK\a
_diffrn_radiation_wavelength 0.71073
_diffrn_reflns_av_R_equivalents 0.0312
_diffrn_reflns_av_sigmaI/netI 0.0256
_diffrn_reflns_limit_h_max 37
_diffrn_reflns_limit_h_min -33
_diffrn_reflns_limit_k_max 10
_diffrn_reflns_limit_k_min -9
_diffrn_reflns_limit_l_max 20
_diffrn_reflns_limit_l_min -19
_diffrn_reflns_number 15807
_diffrn_reflns_theta_full 25.00
_diffrn_reflns_theta_max 27.48
_diffrn_reflns_theta_min 3.07
_diffrn_standards_decay_% 0
_diffrn_standards_interval_count 0
_diffrn_standards_interval_time 0
_diffrn_standards_number 0
_exptl_absorpt_coefficient_mu 1.324
_exptl_absorpt_correction_T_max 0.831
_exptl_absorpt_correction_T_min 0.788
_exptl_absorpt_correction_type multi-scan
_exptl_absorpt_process_details SADABS
_exptl_crystal_colour yellow
_exptl_crystal_density_diffrn 1.797
_exptl_crystal_density_method 'not measured'
_exptl_crystal_description block
_exptl_crystal_F_000 1808
_exptl_crystal_size_max 0.27
_exptl_crystal_size_mid 0.15
_exptl_crystal_size_min 0.14
_refine_diff_density_max 0.773
_refine_diff_density_min -0.356
_refine_diff_density_rms 0.098
_refine_ls_extinction_method none
_refine_ls_goodness_of_fit_ref 1.194
_refine_ls_hydrogen_treatment mixed
_refine_ls_matrix_type full
_refine_ls_number_parameters 244
_refine_ls_number_reflns 3866
_refine_ls_number_restraints 0
_refine_ls_restrained_S_all 1.194
_refine_ls_R_factor_all 0.0375
_refine_ls_R_factor_gt 0.0305
_refine_ls_shift/su_max 0.000
_refine_ls_shift/su_mean 0.000
_refine_ls_structure_factor_coef Fsqd
_refine_ls_weighting_details 'calc w=1/[\s^2^(Fo^2^)+(0.0329P)^2^+3.2672P] where P=(Fo^2^+2Fc^2^)/3'
_refine_ls_weighting_scheme calc
_refine_ls_wR_factor_gt 0.0706
_refine_ls_wR_factor_ref 0.0735
_reflns_number_gt 3225
_reflns_number_total 3876
_reflns_threshold_expression >2sigma(I)
_cod_data_source_file c5ra07160g2.cif
_cod_data_source_block Cd1
_cod_depositor_comments
;
The following automatic conversions were performed:

'_symmetry_cell_setting' value 'Monoclinic' changed to 'monoclinic'
according to
/usr/data/users/saulius/crontab/automatic-downloads/rss-feeds/RSC/lib/dictionaries/cif_core.dic
dictionary named 'cif_core.dic' version 2.4.2 from 2011-04-26.

Automatic conversion script
Id: cif_fix_values 3271 2015-04-21 07:52:19Z andrius 
;
_cod_original_cell_volume 3376.5(12)
_cod_original_sg_symbol_H-M 'C 2/c'
_cod_database_code 7220426

loop_
_symmetry_equiv_pos_as_xyz
'x, y, z'
'-x, y, -z+1/2'
'x+1/2, y+1/2, z'
'-x+1/2, y+1/2, -z+1/2'
'-x, -y, -z'
'x, -y, z-1/2'
'-x+1/2, -y+1/2, -z'
'x+1/2, -y+1/2, z-1/2'

loop_
_atom_site_label
_atom_site_type_symbol
_atom_site_fract_x
_atom_site_fract_y
_atom_site_fract_z
_atom_site_U_iso_or_equiv
_atom_site_adp_type
_atom_site_occupancy
_atom_site_symmetry_multiplicity
_atom_site_calc_flag
_atom_site_refinement_flags
Cd1 Cd 0.371433(7) 0.12502(2) 0.575904(13) 0.02751(7) Uani 1 1 d .
O1 O 0.42994(8) -0.0186(3) 0.69457(15) 0.0442(5) Uani 1 1 d .
O2 O 0.32278(10) 0.3249(3) 0.50480(19) 0.0532(6) Uani 1 1 d .
O3 O 0.38743(9) 0.4542(3) 0.60901(18) 0.0487(6) Uani 1 1 d .
O4 O 0.36682(8) -0.0754(3) 0.22604(15) 0.0406(5) Uani 1 1 d .
N1 N 0.42361(8) 0.1331(3) 0.49277(16) 0.0288(5) Uani 1 1 d .
N2 N 0.32261(8) -0.0988(2) 0.49752(17) 0.0281(5) Uani 1 1 d .
C1 C 0.46927(10) 0.2113(3) 0.52388(19) 0.0272(5) Uani 1 1 d .
C2 C 0.49063(12) 0.2746(4) 0.6161(2) 0.0367(6) Uani 1 1 d .
H2 H 0.4739 0.2623 0.6564 0.044 Uiso 1 1 calc R
C3 C 0.53546(13) 0.3534(4) 0.6465(2) 0.0435(7) Uani 1 1 d .
H3 H 0.5494 0.3931 0.7079 0.052 Uiso 1 1 calc R
C4 C 0.56104(13) 0.3757(4) 0.5864(3) 0.0510(8) Uani 1 1 d .
H4 H 0.5913 0.4322 0.6076 0.061 Uiso 1 1 calc R
C5 C 0.54162(12) 0.3149(4) 0.4972(3) 0.0447(8) Uani 1 1 d .
H5 H 0.5589 0.3299 0.4580 0.054 Uiso 1 1 calc R
C6 C 0.49560(10) 0.2293(3) 0.4635(2) 0.0311(6) Uani 1 1 d .
C7 C 0.47491(11) 0.1590(4) 0.3733(2) 0.0332(6) Uani 1 1 d .
H7 H 0.4918 0.1673 0.3330 0.040 Uiso 1 1 calc R
C8 C 0.43018(11) 0.0785(3) 0.34471(19) 0.0291(5) Uani 1 1 d .
C9 C 0.40565(10) 0.0698(3) 0.40755(19) 0.0290(5) Uani 1 1 d .
H9 H 0.3749 0.0160 0.3876 0.035 Uiso 1 1 calc R
C10 C 0.40713(11) 0.0017(3) 0.24912(19) 0.0323(6) Uani 1 1 d .
C11 C 0.32126(10) 0.6087(3) 0.4966(2) 0.0292(5) Uani 1 1 d .
C12 C 0.34670(12) 0.4526(3) 0.5420(2) 0.0345(6) Uani 1 1 d .
C13 C 0.34250(10) -0.2407(3) 0.5342(2) 0.0287(5) Uani 1 1 d .
H13 H 0.3722 -0.2403 0.5879 0.034 Uiso 1 1 calc R
C14 C 0.27804(10) -0.0984(3) 0.41882(19) 0.0275(5) Uani 1 1 d .
C15 C 0.25463(12) 0.0497(3) 0.3794(2) 0.0374(7) Uani 1 1 d .
H15 H 0.2696 0.1476 0.4057 0.045 Uiso 1 1 calc R
C16 C 0.20990(13) 0.0492(4) 0.3024(3) 0.0468(8) Uani 1 1 d .
H16 H 0.1944 0.1472 0.2776 0.056 Uiso 1 1 calc R
C17 C 0.18720(13) -0.0969(4) 0.2605(3) 0.0504(8) Uani 1 1 d .
H17 H 0.1572 -0.0948 0.2074 0.060 Uiso 1 1 calc R
C18 C 0.20866(12) -0.2415(4) 0.2968(2) 0.0420(7) Uani 1 1 d .
H18 H 0.1932 -0.3379 0.2687 0.050 Uiso 1 1 calc R
C19 C 0.25432(10) -0.2460(3) 0.3769(2) 0.0300(6) Uani 1 1 d .
C20 C 0.27744(11) -0.3927(3) 0.4188(2) 0.0328(6) Uani 1 1 d .
H20 H 0.2627 -0.4912 0.3930 0.039 Uiso 1 1 calc R

loop_
_atom_site_aniso_label
_atom_site_aniso_U_11
_atom_site_aniso_U_22
_atom_site_aniso_U_33
_atom_site_aniso_U_23
_atom_site_aniso_U_13
_atom_site_aniso_U_12
Cd1 0.03544(11) 0.02287(10) 0.02402(11) 0.00202(8) 0.01146(8) 0.00043(8)
O1 0.0445(12) 0.0638(15) 0.0262(11) 0.0094(10) 0.0157(10) 0.0017(11)
O2 0.0609(15) 0.0205(10) 0.0653(17) 0.0037(10) 0.0109(13) 0.0055(10)
O3 0.0470(13) 0.0375(12) 0.0524(15) 0.0112(11) 0.0098(12) 0.0116(10)
O4 0.0470(12) 0.0425(11) 0.0296(11) -0.0090(9) 0.0122(10) -0.0082(10)
N1 0.0334(11) 0.0294(11) 0.0238(11) -0.0005(9) 0.0115(9) -0.0020(9)
N2 0.0317(11) 0.0208(11) 0.0312(12) 0.0016(9) 0.0117(10) 0.0003(9)
C1 0.0293(13) 0.0252(13) 0.0244(13) 0.0003(10) 0.0077(11) 0.0011(10)
C2 0.0438(16) 0.0378(15) 0.0270(15) -0.0041(12) 0.0123(13) -0.0051(13)
C3 0.0462(17) 0.0393(17) 0.0343(16) -0.0081(13) 0.0042(14) -0.0065(14)
C4 0.0413(17) 0.053(2) 0.052(2) -0.0123(17) 0.0106(16) -0.0175(16)
C5 0.0364(16) 0.0515(18) 0.047(2) -0.0045(16) 0.0174(15) -0.0097(14)
C6 0.0303(14) 0.0304(14) 0.0320(15) 0.0000(11) 0.0114(12) 0.0010(11)
C7 0.0353(14) 0.0394(16) 0.0287(14) -0.0006(12) 0.0167(12) 0.0021(12)
C8 0.0348(14) 0.0295(13) 0.0210(13) -0.0016(10) 0.0088(11) 0.0045(11)
C9 0.0306(13) 0.0297(13) 0.0241(13) -0.0019(10) 0.0080(11) -0.0033(11)
C10 0.0389(15) 0.0321(14) 0.0232(13) -0.0018(11) 0.0092(12) 0.0083(12)
C11 0.0333(13) 0.0203(12) 0.0363(15) 0.0037(11) 0.0162(12) 0.0036(10)
C12 0.0416(17) 0.0236(13) 0.0432(18) 0.0070(12) 0.0218(15) 0.0066(12)
C13 0.0272(13) 0.0248(12) 0.0313(14) 0.0021(11) 0.0085(12) 0.0020(10)
C14 0.0304(13) 0.0239(13) 0.0305(14) 0.0030(10) 0.0145(11) 0.0011(10)
C15 0.0427(16) 0.0255(14) 0.0411(17) 0.0043(12) 0.0135(14) 0.0037(12)
C16 0.0479(18) 0.0369(16) 0.049(2) 0.0143(15) 0.0122(16) 0.0112(14)
C17 0.0381(17) 0.052(2) 0.0442(19) 0.0091(16) -0.0023(15) 0.0052(15)
C18 0.0372(16) 0.0393(16) 0.0401(18) -0.0019(14) 0.0051(14) -0.0033(13)
C19 0.0302(13) 0.0276(13) 0.0325(15) 0.0008(11) 0.0127(12) 0.0000(11)
C20 0.0373(14) 0.0220(13) 0.0388(16) -0.0035(11) 0.0148(13) -0.0028(11)

loop_
_atom_type_symbol
_atom_type_description
_atom_type_scat_dispersion_real
_atom_type_scat_dispersion_imag
_atom_type_scat_source
C C 0.0033 0.0016 'International Tables Vol C Tables 4.2.6.8 and 6.1.1.4'
H H 0.0000 0.0000 'International Tables Vol C Tables 4.2.6.8 and 6.1.1.4'
N N 0.0061 0.0033 'International Tables Vol C Tables 4.2.6.8 and 6.1.1.4'
O O 0.0106 0.0060 'International Tables Vol C Tables 4.2.6.8 and 6.1.1.4'
Cd Cd -0.8075 1.2024 'International Tables Vol C Tables 4.2.6.8 and 6.1.1.4'

loop_
_geom_angle_atom_site_label_1
_geom_angle_atom_site_label_2
_geom_angle_atom_site_label_3
_geom_angle
_geom_angle_site_symmetry_1
_geom_angle_site_symmetry_3
O2 Cd1 O1 158.93(9) . .
O2 Cd1 N1 97.55(9) . .
O1 Cd1 N1 91.17(8) . .
O2 Cd1 N2 101.38(9) . .
O1 Cd1 N2 96.46(9) . .
N1 Cd1 N2 97.28(8) . .
O2 Cd1 O4 110.28(9) . 6_556
O1 Cd1 O4 56.08(7) . 6_556
N1 Cd1 O4 145.68(8) . 6_556
N2 Cd1 O4 96.49(8) . 6_556
O2 Cd1 C10 136.38(10) . 6_556
O1 Cd1 C10 28.19(8) . 6_556
N1 Cd1 C10 118.81(9) . 6_556
N2 Cd1 C10 97.25(8) . 6_556
O4 Cd1 C10 27.89(8) 6_556 6_556
C10 O1 Cd1 93.52(18) 6_556 .
C12 O2 Cd1 105.8(2) . .
C10 O4 Cd1 87.89(16) . 6
C9 N1 C1 118.8(2) . .
C9 N1 Cd1 116.81(18) . .
C1 N1 Cd1 124.09(17) . .
C13 N2 C14 118.4(2) . .
C13 N2 Cd1 113.57(18) . .
C14 N2 Cd1 128.00(16) . .
N1 C1 C2 120.4(2) . .
N1 C1 C6 120.5(2) . .
C2 C1 C6 119.1(3) . .
C3 C2 C1 120.4(3) . .
C3 C2 H2 119.8 . .
C1 C2 H2 119.8 . .
C2 C3 C4 120.8(3) . .
C2 C3 H3 119.6 . .
C4 C3 H3 119.6 . .
C5 C4 C3 120.2(3) . .
C5 C4 H4 119.9 . .
C3 C4 H4 119.9 . .
C4 C5 C6 120.7(3) . .
C4 C5 H5 119.6 . .
C6 C5 H5 119.6 . .
C7 C6 C5 122.9(3) . .
C7 C6 C1 118.4(3) . .
C5 C6 C1 118.7(3) . .
C8 C7 C6 120.1(2) . .
C8 C7 H7 120.0 . .
C6 C7 H7 120.0 . .
C7 C8 C9 118.2(3) . .
C7 C8 C10 121.5(2) . .
C9 C8 C10 120.4(3) . .
N1 C9 C8 124.0(3) . .
N1 C9 H9 118.0 . .
C8 C9 H9 118.0 . .
O4 C10 O1 122.5(3) . 6
O4 C10 C8 120.0(2) . .
O1 C10 C8 117.5(3) 6 .
O4 C10 Cd1 64.22(15) . 6
O1 C10 Cd1 58.29(15) 6 6
C8 C10 Cd1 175.8(2) . 6
C20 C11 C13 118.4(2) 1_565 1_565
C20 C11 C12 121.1(2) 1_565 .
C13 C11 C12 120.4(3) 1_565 .
O3 C12 O2 124.4(3) . .
O3 C12 C11 121.0(3) . .
O2 C12 C11 114.7(3) . .
N2 C13 C11 123.8(3) . 1_545
N2 C13 H13 118.1 . .
C11 C13 H13 118.1 1_545 .
N2 C14 C15 120.3(2) . .
N2 C14 C19 121.0(2) . .
C15 C14 C19 118.7(3) . .
C16 C15 C14 120.0(3) . .
C16 C15 H15 120.0 . .
C14 C15 H15 120.0 . .
C15 C16 C17 120.9(3) . .
C15 C16 H16 119.5 . .
C17 C16 H16 119.5 . .
C18 C17 C16 120.5(3) . .
C18 C17 H17 119.7 . .
C16 C17 H17 119.7 . .
C17 C18 C19 120.2(3) . .
C17 C18 H18 119.9 . .
C19 C18 H18 119.9 . .
C20 C19 C18 122.4(3) . .
C20 C19 C14 117.9(3) . .
C18 C19 C14 119.6(3) . .
C11 C20 C19 120.4(2) 1_545 .
C11 C20 H20 119.8 1_545 .
C19 C20 H20 119.8 . .

loop_
_geom_bond_atom_site_label_1
_geom_bond_atom_site_label_2
_geom_bond_distance
_geom_bond_site_symmetry_2
Cd1 O2 2.164(2) .
Cd1 O1 2.276(2) .
Cd1 N1 2.332(2) .
Cd1 N2 2.348(2) .
Cd1 O4 2.406(2) 6_556
Cd1 O3 2.765(2) .
Cd1 C10 2.670(3) 6_556
O1 C10 1.264(3) 6_556
O2 C12 1.266(4) .
O3 C12 1.224(4) .
O4 C10 1.250(4) .
O4 Cd1 2.406(2) 6
N1 C9 1.317(3) .
N1 C1 1.374(3) .
N2 C13 1.327(3) .
N2 C14 1.380(4) .
C1 C2 1.409(4) .
C1 C6 1.422(4) .
C2 C3 1.358(4) .
C2 H2 0.9300 .
C3 C4 1.407(5) .
C3 H3 0.9300 .
C4 C5 1.361(5) .
C4 H4 0.9300 .
C5 C6 1.412(4) .
C5 H5 0.9300 .
C6 C7 1.407(4) .
C7 C8 1.362(4) .
C7 H7 0.9300 .
C8 C9 1.409(4) .
C8 C10 1.499(4) .
C9 H9 0.9300 .
C10 O1 1.264(3) 6
C10 Cd1 2.670(3) 6
C11 C20 1.361(4) 1_565
C11 C13 1.405(4) 1_565
C11 C12 1.510(4) .
C13 C11 1.405(4) 1_545
C13 H13 0.9300 .
C14 C15 1.412(4) .
C14 C19 1.421(4) .
C15 C16 1.369(5) .
C15 H15 0.9300 .
C16 C17 1.401(5) .
C16 H16 0.9300 .
C17 C18 1.358(4) .
C17 H17 0.9300 .
C18 C19 1.410(4) .
C18 H18 0.9300 .
C19 C20 1.409(4) .
C20 C11 1.361(4) 1_545
C20 H20 0.9300 .
